data_7235684
loop_
_publ_author_name
'Chen, Quan-Liang'
'Huang, Wei'
'Chen, Mao-Long'
'Lin, Jing'
'Cao, Ze-Xing'
'Zhou, Zhao-Hui'

_publ_section_title
;
 Transformations and reductions of \g-octamolybdates with their monomeric
 and dimeric amino polycarboxylates
;
_journal_issue 50
_journal_name_full 'RSC Adv.'
_journal_page_first 26499
_journal_paper_doi 10.1039/C4RA03125C
_journal_volume 4
_journal_year 2014
_chemical_formula_sum 'C0 H32 Mo8 N6 O31'
_chemical_formula_weight 1379.84
_space_group_IT_number 14
_space_group_name_Hall '-P 2yn'
_space_group_name_H-M_alt 'P 1 21/n 1'
_symmetry_space_group_name_H-M 'P 1 21/n 1'
_atom_sites_solution_hydrogens geom
_atom_sites_solution_primary direct
_atom_sites_solution_secondary difmap
_audit_creation_method SHELXL-97
_cell_angle_alpha 90.00
_cell_angle_beta 107.488(7)
_cell_angle_gamma 90.00
_cell_formula_units_Z 2
_cell_length_a 9.5129(6)
_cell_length_b 11.3042(6)
_cell_length_c 14.8647(10)
_cell_measurement_temperature 571(2)
_cell_volume 1524.60(17)
_computing_structure_refinement 'SHELXL-97 (Sheldrick, 1997)'
_computing_structure_solution 'SHELXS-97 (Sheldrick, 1990)'
_diffrn_ambient_temperature 571(2)
_diffrn_measured_fraction_theta_full 0.999
_diffrn_measured_fraction_theta_max 0.999
_diffrn_radiation_monochromator graphite
_diffrn_radiation_source 'fine-focus sealed tube'
_diffrn_radiation_type MoK\a
_diffrn_radiation_wavelength 0.71073
_diffrn_reflns_av_R_equivalents 0.0616
_diffrn_reflns_av_sigmaI/netI 0.0951
_diffrn_reflns_limit_h_max 10
_diffrn_reflns_limit_h_min -11
_diffrn_reflns_limit_k_max 13
_diffrn_reflns_limit_k_min -13
_diffrn_reflns_limit_l_max 17
_diffrn_reflns_limit_l_min -18
_diffrn_reflns_number 6833
_diffrn_reflns_theta_full 26.00
_diffrn_reflns_theta_max 26.00
_diffrn_reflns_theta_min 2.87
_exptl_absorpt_coefficient_mu 3.299
_exptl_absorpt_correction_T_max 0.7339
_exptl_absorpt_correction_T_min 0.6930
_exptl_absorpt_correction_type multi-scan
_exptl_absorpt_process_details sadabs
_exptl_crystal_density_diffrn 3.006
_exptl_crystal_density_method 'not measured'
_exptl_crystal_F_000 1316
_exptl_crystal_size_max 0.12
_exptl_crystal_size_mid 0.12
_exptl_crystal_size_min 0.10
_refine_diff_density_max 1.112
_refine_diff_density_min -1.329
_refine_diff_density_rms 0.285
_refine_ls_extinction_method none
_refine_ls_goodness_of_fit_ref 1.068
_refine_ls_hydrogen_treatment mixed
_refine_ls_matrix_type full
_refine_ls_number_parameters 250
_refine_ls_number_reflns 2994
_refine_ls_number_restraints 35
_refine_ls_restrained_S_all 1.061
_refine_ls_R_factor_all 0.0781
_refine_ls_R_factor_gt 0.0490
_refine_ls_shift/su_max 0.000
_refine_ls_shift/su_mean 0.000
_refine_ls_structure_factor_coef Fsqd
_refine_ls_weighting_details 'calc w=1/[\s^2^(Fo^2^)+(0.0247P)^2^+0.0000P] where P=(Fo^2^+2Fc^2^)/3'
_refine_ls_weighting_scheme calc
_refine_ls_wR_factor_gt 0.0892
_refine_ls_wR_factor_ref 0.1123
_reflns_number_gt 2139
_reflns_number_total 2994
_reflns_threshold_expression >2sigma(I)
_cod_data_source_file c4ra03125c2.cif
_cod_data_source_block sad
_cod_original_cell_volume 1524.60(16)
_cod_original_sg_symbol_H-M P2(1)/n
_cod_database_code 7235684

loop_
_symmetry_equiv_pos_as_xyz
'x, y, z'
'-x+1/2, y+1/2, -z+1/2'
'-x, -y, -z'
'x-1/2, -y-1/2, z-1/2'

loop_
_atom_site_label
_atom_site_type_symbol
_atom_site_fract_x
_atom_site_fract_y
_atom_site_fract_z
_atom_site_U_iso_or_equiv
_atom_site_adp_type
_atom_site_occupancy
_atom_site_symmetry_multiplicity
_atom_site_calc_flag
_atom_site_refinement_flags
Mo1 Mo -0.07351(10) 0.62269(6) 0.14999(6) 0.0126(2) Uani 1 1 d .
Mo2 Mo 0.36826(9) 0.62756(6) -0.04053(6) 0.0137(2) Uani 1 1 d .
Mo3 Mo 0.13891(9) 0.76897(6) 0.04947(6) 0.0133(2) Uani 1 1 d .
Mo4 Mo 0.17610(9) 0.46366(6) 0.06916(5) 0.0110(2) Uani 1 1 d .
O1 O 0.0075(7) 0.3848(5) -0.0189(4) 0.0152(14) Uani 1 1 d .
O2 O -0.1959(7) 0.5088(5) 0.0689(4) 0.0149(14) Uani 1 1 d .
O3 O 0.1076(7) 0.4742(5) 0.1649(5) 0.0190(15) Uani 1 1 d .
O4 O 0.0998(7) 0.7188(5) 0.1686(5) 0.0181(15) Uani 1 1 d .
O5 O -0.1931(8) 0.7387(5) 0.1303(5) 0.0246(17) Uani 1 1 d .
O6 O -0.0628(8) 0.5740(5) 0.2634(5) 0.0229(16) Uani 1 1 d .
O8 O 0.2899(7) 0.6019(4) 0.0840(4) 0.0115(14) Uani 1 1 d .
O9 O 0.4835(8) 0.7397(5) 0.0129(5) 0.0243(17) Uani 1 1 d .
O10 O 0.3552(8) 0.6355(5) -0.1575(5) 0.0252(17) Uani 1 1 d .
O11 O -0.0096(7) 0.8601(5) 0.0050(5) 0.0206(16) Uani 1 1 d .
O12 O 0.2800(8) 0.8614(5) 0.1067(5) 0.0243(17) Uani 1 1 d .
O13 O 0.1878(7) 0.7331(5) -0.0611(4) 0.0148(15) Uani 1 1 d .
O14 O 0.2998(8) 0.3511(5) 0.1007(5) 0.0209(16) Uani 1 1 d .
O1W O 0.3703(9) 0.6711(7) 0.2964(6) 0.036(2) Uani 1 1 d D
O2W O -0.2251(10) -0.4518(7) 0.3850(6) 0.036(2) Uani 1 1 d D
O7 O 0.5000 0.5000 0.0000 0.024(2) Uiso 1 2 d S
N3 N 0.5662(9) 0.8047(7) 0.2203(6) 0.032(2) Uani 1 1 d D
N1 N 0.5075(10) 0.5510(6) 0.7171(6) 0.029(2) Uani 1 1 d D
N2 N -0.3244(10) 0.8966(6) -0.0482(6) 0.030(2) Uani 1 1 d D
H1 H 0.506(8) 0.567(6) 0.773(2) 0.036 Uiso 1 1 d D
H2 H 0.557(6) 0.488(4) 0.718(5) 0.036 Uiso 1 1 d D
H3 H 0.420(3) 0.540(6) 0.681(4) 0.036 Uiso 1 1 d D
H4 H 0.547(7) 0.608(4) 0.696(5) 0.036 Uiso 1 1 d D
H5 H -0.378(6) 0.837(4) -0.047(5) 0.036 Uiso 1 1 d D
H6 H -0.337(8) 0.949(5) -0.010(4) 0.036 Uiso 1 1 d D
H7 H -0.347(8) 0.926(6) -0.103(2) 0.036 Uiso 1 1 d D
H8 H -0.234(2) 0.876(6) -0.031(5) 0.036 Uiso 1 1 d D
H9 H 0.528(7) 0.755(4) 0.249(5) 0.036 Uiso 1 1 d D
H10 H 0.522(7) 0.802(6) 0.1614(13) 0.036 Uiso 1 1 d D
H11 H 0.558(8) 0.874(3) 0.241(5) 0.036 Uiso 1 1 d D
H12 H 0.657(2) 0.788(6) 0.230(5) 0.036 Uiso 1 1 d D
H1W1 H 0.283(4) 0.673(9) 0.260(5) 0.036 Uiso 1 1 d D
H1W2 H 0.371(10) 0.688(8) 0.352(2) 0.036 Uiso 1 1 d D
H2W2 H -0.20(3) -0.396(14) 0.355(16) 0.20(13) Uiso 1 1 d D
H2W1 H -0.165(15) -0.450(14) 0.353(11) 0.08(6) Uiso 1 1 d D

loop_
_atom_site_aniso_label
_atom_site_aniso_U_11
_atom_site_aniso_U_22
_atom_site_aniso_U_33
_atom_site_aniso_U_23
_atom_site_aniso_U_13
_atom_site_aniso_U_12
Mo1 0.0122(5) 0.0146(4) 0.0117(4) -0.0029(3) 0.0048(3) -0.0027(4)
Mo2 0.0101(5) 0.0148(4) 0.0174(5) 0.0013(3) 0.0061(3) -0.0008(4)
Mo3 0.0119(5) 0.0117(4) 0.0165(5) 0.0003(3) 0.0045(3) 0.0000(4)
Mo4 0.0094(5) 0.0111(4) 0.0114(4) -0.0001(3) 0.0015(3) -0.0005(3)
O1 0.014(4) 0.015(3) 0.017(4) -0.002(3) 0.005(3) 0.001(3)
O2 0.015(4) 0.017(3) 0.012(3) 0.002(3) 0.003(3) 0.003(3)
O3 0.022(4) 0.019(3) 0.016(4) 0.003(3) 0.005(3) -0.001(3)
O4 0.017(4) 0.015(3) 0.020(4) 0.000(3) 0.001(3) -0.003(3)
O5 0.014(4) 0.023(3) 0.037(5) -0.003(3) 0.008(3) -0.001(3)
O6 0.024(4) 0.029(4) 0.021(4) -0.001(3) 0.015(3) -0.006(3)
O8 0.003(3) 0.014(3) 0.014(3) 0.007(3) -0.003(3) 0.000(3)
O9 0.016(4) 0.020(3) 0.034(5) -0.003(3) 0.005(3) -0.004(3)
O10 0.022(4) 0.033(4) 0.021(4) 0.005(3) 0.008(3) 0.000(3)
O11 0.011(4) 0.022(3) 0.026(4) 0.006(3) 0.002(3) 0.011(3)
O12 0.022(4) 0.019(3) 0.027(4) -0.005(3) 0.000(3) -0.009(3)
O13 0.015(4) 0.014(3) 0.014(4) 0.004(3) 0.002(3) 0.003(3)
O14 0.017(4) 0.015(3) 0.028(4) 0.003(3) 0.003(3) 0.009(3)
O1W 0.030(5) 0.037(4) 0.034(5) -0.012(4) -0.004(4) 0.005(4)
O2W 0.039(6) 0.029(4) 0.045(6) -0.010(4) 0.022(5) -0.013(4)
N3 0.016(5) 0.047(5) 0.031(6) 0.010(4) 0.004(4) 0.004(5)
N1 0.029(6) 0.023(4) 0.034(6) 0.006(4) 0.011(5) -0.001(4)
N2 0.036(6) 0.024(4) 0.030(6) 0.003(4) 0.011(5) 0.002(4)

loop_
_atom_type_symbol
_atom_type_description
_atom_type_scat_dispersion_real
_atom_type_scat_dispersion_imag
_atom_type_scat_source
C C 0.0033 0.0016 'International Tables Vol C Tables 4.2.6.8 and 6.1.1.4'
H H 0.0000 0.0000 'International Tables Vol C Tables 4.2.6.8 and 6.1.1.4'
O O 0.0106 0.0060 'International Tables Vol C Tables 4.2.6.8 and 6.1.1.4'
N N 0.0061 0.0033 'International Tables Vol C Tables 4.2.6.8 and 6.1.1.4'
Mo Mo -1.6832 0.6857 'International Tables Vol C Tables 4.2.6.8 and 6.1.1.4'

loop_
_geom_angle_atom_site_label_1
_geom_angle_atom_site_label_2
_geom_angle_atom_site_label_3
_geom_angle
_geom_angle_site_symmetry_1
_geom_angle_site_symmetry_3
O5 Mo1 O6 104.5(3) . .
O5 Mo1 O2 99.3(3) . .
O6 Mo1 O2 104.2(3) . .
O5 Mo1 O4 95.1(3) . .
O6 Mo1 O4 103.9(3) . .
O2 Mo1 O4 143.9(3) . .
O5 Mo1 O1 103.2(3) . 3_565
O6 Mo1 O1 152.2(3) . 3_565
O2 Mo1 O1 72.5(2) . 3_565
O4 Mo1 O1 72.1(3) . 3_565
O5 Mo1 O3 172.7(3) . .
O6 Mo1 O3 81.8(3) . .
O2 Mo1 O3 82.5(2) . .
O4 Mo1 O3 79.6(2) . .
O1 Mo1 O3 70.5(2) 3_565 .
O10 Mo2 O9 105.9(3) . .
O10 Mo2 O7 101.7(2) . .
O9 Mo2 O7 98.5(2) . .
O10 Mo2 O13 90.9(3) . .
O9 Mo2 O13 91.7(3) . .
O7 Mo2 O13 160.86(17) . .
O10 Mo2 O2 91.1(3) . 3_565
O9 Mo2 O2 161.4(3) . 3_565
O7 Mo2 O2 84.89(15) . 3_565
O13 Mo2 O2 80.5(2) . 3_565
O10 Mo2 O8 156.8(3) . .
O9 Mo2 O8 92.2(3) . .
O7 Mo2 O8 89.48(14) . .
O13 Mo2 O8 73.9(2) . .
O2 Mo2 O8 69.4(2) 3_565 .
O12 Mo3 O11 104.9(3) . .
O12 Mo3 O13 101.7(3) . .
O11 Mo3 O13 100.6(3) . .
O12 Mo3 O4 93.4(3) . .
O11 Mo3 O4 99.3(3) . .
O13 Mo3 O4 150.9(2) . .
O12 Mo3 O1 160.6(3) . 3_565
O11 Mo3 O1 89.9(3) . 3_565
O13 Mo3 O1 87.5(2) . 3_565
O4 Mo3 O1 71.5(2) . 3_565
O12 Mo3 O8 92.6(3) . .
O11 Mo3 O8 162.4(3) . .
O13 Mo3 O8 73.8(2) . .
O4 Mo3 O8 80.9(2) . .
O1 Mo3 O8 73.4(2) 3_565 .
O14 Mo4 O3 102.9(3) . .
O14 Mo4 O8 105.3(3) . .
O3 Mo4 O8 101.1(3) . .
O14 Mo4 O1 101.8(3) . .
O3 Mo4 O1 98.4(3) . .
O8 Mo4 O1 141.9(2) . .
O14 Mo4 O2 96.9(3) . 3_565
O3 Mo4 O2 159.7(3) . 3_565
O8 Mo4 O2 77.1(2) . 3_565
O1 Mo4 O2 73.4(3) . 3_565
O14 Mo4 O1 176.9(3) . 3_565
O3 Mo4 O1 77.8(3) . 3_565
O8 Mo4 O1 77.4(2) . 3_565
O1 Mo4 O1 75.1(2) . 3_565
O2 Mo4 O1 82.1(2) 3_565 3_565
Mo4 O1 Mo3 147.6(3) . 3_565
Mo4 O1 Mo1 102.3(3) . 3_565
Mo3 O1 Mo1 96.8(2) 3_565 3_565
Mo4 O1 Mo4 104.9(2) . 3_565
Mo3 O1 Mo4 98.3(3) 3_565 3_565
Mo1 O1 Mo4 97.2(2) 3_565 3_565
Mo1 O2 Mo4 107.2(3) . 3_565
Mo1 O2 Mo2 151.1(3) . 3_565
Mo4 O2 Mo2 101.2(2) 3_565 3_565
Mo4 O3 Mo1 114.4(3) . .
Mo1 O4 Mo3 114.3(3) . .
Mo4 O8 Mo2 109.8(3) . .
Mo4 O8 Mo3 110.7(3) . .
Mo2 O8 Mo3 92.8(2) . .
Mo3 O13 Mo2 114.4(3) . .
Mo2 O7 Mo2 180.0 3_665 .

loop_
_geom_bond_atom_site_label_1
_geom_bond_atom_site_label_2
_geom_bond_distance
_geom_bond_site_symmetry_2
Mo1 O5 1.703(6) .
Mo1 O6 1.747(7) .
Mo1 O2 1.904(6) .
Mo1 O4 1.924(6) .
Mo1 O1 2.221(6) 3_565
Mo1 O3 2.368(6) .
Mo2 O10 1.707(7) .
Mo2 O9 1.708(6) .
Mo2 O7 1.8865(8) .
Mo2 O13 2.037(6) .
Mo2 O2 2.197(6) 3_565
Mo2 O8 2.213(6) .
Mo3 O12 1.712(6) .
Mo3 O11 1.712(6) .
Mo3 O13 1.882(6) .
Mo3 O4 1.998(7) .
Mo3 O1 2.188(6) 3_565
Mo3 O8 2.335(5) .
Mo4 O14 1.700(6) .
Mo4 O3 1.738(7) .
Mo4 O8 1.876(5) .
Mo4 O1 1.954(6) .
Mo4 O2 2.139(6) 3_565
Mo4 O1 2.400(6) 3_565
O1 Mo3 2.188(6) 3_565
O1 Mo1 2.221(6) 3_565
O1 Mo4 2.400(6) 3_565
O2 Mo4 2.139(6) 3_565
O2 Mo2 2.197(6) 3_565
O7 Mo2 1.8865(8) 3_665
